data_2219820
loop_
_publ_author_name
'Liu, Dao-Fu'
'Chen, Yong-Hong'
'Wang, Feng-Wu'

_publ_section_title
;
 4-{Ethyl[(<i>E</i>)-4-(4-pyridylvinyl)phenyl]amino}benzaldehyde
;
_journal_coeditor_code CV2455
_journal_issue 11
_journal_name_full 'Acta Crystallographica Section E'
_journal_page_first o2075
_journal_paper_doi 10.1107/S1600536808031358
_journal_volume 64
_journal_year 2008
_chemical_formula_iupac 'C22 H20 N2 O'
_chemical_formula_moiety 'C22 H20 N2 O'
_chemical_formula_sum 'C22 H20 N2 O'
_chemical_formula_weight 328.40
_chemical_name_systematic
;
4-{Ethyl[(<i>E</i>)-4-(4-pyridylvinyl)phenyl]amino}benzaldehyde
;
_space_group_IT_number 2
_symmetry_cell_setting triclinic
_symmetry_space_group_name_Hall '-P 1'
_symmetry_space_group_name_H-M 'P -1'
_atom_sites_solution_hydrogens geom
_atom_sites_solution_primary direct
_atom_sites_solution_secondary difmap
_audit_creation_method SHELXL97
_cell_angle_alpha 86.621(2)
_cell_angle_beta 84.2760(10)
_cell_angle_gamma 83.8860(10)
_cell_formula_units_Z 2
_cell_length_a 8.8338(14)
_cell_length_b 9.5747(18)
_cell_length_c 10.472(2)
_cell_measurement_reflns_used 1751
_cell_measurement_temperature 298(2)
_cell_measurement_theta_max 27.202
_cell_measurement_theta_min 2.329
_cell_volume 875.3(3)
_computing_cell_refinement 'SAINT (Bruker, 2002)'
_computing_data_collection 'SMART (Bruker, 2002)'
_computing_data_reduction 'SAINT (Bruker, 2002)'
_computing_molecular_graphics 'ORTEPII (Johnson, 1976)'
_computing_publication_material 'SHELXL97 (Sheldrick, 2008)'
_computing_structure_refinement 'SHELXL97 (Sheldrick, 2008)'
_computing_structure_solution 'SHELXS97 (Sheldrick, 2008)'
_diffrn_ambient_temperature 298(2)
_diffrn_measured_fraction_theta_full 0.981
_diffrn_measured_fraction_theta_max 0.981
_diffrn_measurement_device_type 'Bruker APEX area-dectector'
_diffrn_measurement_method '\f and \w'
_diffrn_radiation_monochromator graphite
_diffrn_radiation_source 'fine-focus sealed tube'
_diffrn_radiation_type MoK\a
_diffrn_radiation_wavelength 0.71073
_diffrn_reflns_av_R_equivalents 0.0232
_diffrn_reflns_av_sigmaI/netI 0.0393
_diffrn_reflns_limit_h_max 10
_diffrn_reflns_limit_h_min -10
_diffrn_reflns_limit_k_max 11
_diffrn_reflns_limit_k_min -11
_diffrn_reflns_limit_l_max 9
_diffrn_reflns_limit_l_min -12
_diffrn_reflns_number 4562
_diffrn_reflns_theta_full 25.01
_diffrn_reflns_theta_max 25.01
_diffrn_reflns_theta_min 2.14
_diffrn_standards_decay_% 0
_diffrn_standards_interval_count 0
_diffrn_standards_interval_time 0
_diffrn_standards_number 0
_exptl_absorpt_coefficient_mu 0.077
_exptl_absorpt_correction_T_max 0.9728
_exptl_absorpt_correction_T_min 0.9625
_exptl_absorpt_correction_type multi-scan
_exptl_absorpt_process_details '(SADABS; Bruker, 2002)'
_exptl_crystal_colour yellow
_exptl_crystal_density_diffrn 1.246
_exptl_crystal_description block
_exptl_crystal_F_000 348
_exptl_crystal_size_max 0.50
_exptl_crystal_size_mid 0.40
_exptl_crystal_size_min 0.36
_refine_diff_density_max 0.590
_refine_diff_density_min -0.215
_refine_ls_extinction_coef 0.053(9)
_refine_ls_extinction_expression Fc^*^=kFc[1+0.001xFc^2^\l^3^/sin(2\q)]^-1/4^
_refine_ls_extinction_method 'SHELXL97 (Sheldrick, 2008)'
_refine_ls_goodness_of_fit_ref 1.016
_refine_ls_hydrogen_treatment constr
_refine_ls_matrix_type full
_refine_ls_number_parameters 228
_refine_ls_number_reflns 3036
_refine_ls_number_restraints 0
_refine_ls_restrained_S_all 1.016
_refine_ls_R_factor_all 0.0944
_refine_ls_R_factor_gt 0.0665
_refine_ls_shift/su_max 0.000
_refine_ls_shift/su_mean 0.000
_refine_ls_structure_factor_coef Fsqd
_refine_ls_weighting_details 'calc w = 1/[\s^2^(Fo^2^)+(0.0993P)^2^+0.5822P] where P=(Fo^2^+2Fc^2^)/3'
_refine_ls_weighting_scheme calc
_refine_ls_wR_factor_gt 0.1763
_refine_ls_wR_factor_ref 0.2095
_reflns_number_gt 2092
_reflns_number_total 3036
_reflns_threshold_expression I>2\s(I)
_cod_data_source_file cv2455.cif
_cod_data_source_block I
_cod_database_code 2219820
_cod_database_fobs_code 2219820

loop_
_symmetry_equiv_pos_as_xyz
'x, y, z'
'-x, -y, -z'

loop_
_atom_site_type_symbol
_atom_site_label
_atom_site_fract_x
_atom_site_fract_y
_atom_site_fract_z
_atom_site_U_iso_or_equiv
_atom_site_adp_type
_atom_site_calc_flag
_atom_site_refinement_flags
_atom_site_occupancy
N N1 0.6686(3) 0.5962(2) 0.8163(2) 0.0589(7) Uani d . 1
N N2 0.8199(3) -0.3738(3) 0.3196(3) 0.0651(7) Uani d . 1
O O1 -0.0027(3) 0.9357(3) 0.8369(3) 0.0855(8) Uani d . 1
C C1 0.1224(4) 0.9637(3) 0.8579(3) 0.0670(9) Uani d . 1
H H1 0.1299 1.0540 0.8831 0.080 Uiso calc R 1
C C2 0.2628(3) 0.8680(3) 0.8471(3) 0.0543(7) Uani d . 1
C C3 0.4016(4) 0.9124(3) 0.8714(3) 0.0637(9) Uani d . 1
H H3 0.4035 1.0041 0.8956 0.076 Uiso calc R 1
C C4 0.5361(4) 0.8255(3) 0.8609(3) 0.0610(8) Uani d . 1
H H4 0.6269 0.8589 0.8774 0.073 Uiso calc R 1
C C5 0.5362(3) 0.6866(3) 0.8254(3) 0.0502(7) Uani d . 1
C C6 0.3954(3) 0.6420(3) 0.8015(3) 0.0503(7) Uani d . 1
H H6 0.3921 0.5501 0.7787 0.060 Uiso calc R 1
C C7 0.2630(3) 0.7309(3) 0.8109(2) 0.0509(7) Uani d . 1
H H7 0.1720 0.6989 0.7928 0.061 Uiso calc R 1
C C8 0.6755(3) 0.4681(3) 0.7520(3) 0.0502(7) Uani d . 1
C C9 0.6535(3) 0.4731(3) 0.6235(3) 0.0496(7) Uani d . 1
H H9 0.6291 0.5594 0.5810 0.060 Uiso calc R 1
C C10 0.6671(3) 0.3521(3) 0.5574(3) 0.0522(7) Uani d . 1
H H10 0.6499 0.3577 0.4710 0.063 Uiso calc R 1
C C11 0.7055(3) 0.2228(3) 0.6162(3) 0.0518(7) Uani d . 1
C C12 0.7281(4) 0.2186(3) 0.7447(3) 0.0635(8) Uani d . 1
H H12 0.7544 0.1324 0.7867 0.076 Uiso calc R 1
C C13 0.7127(4) 0.3398(3) 0.8128(3) 0.0633(8) Uani d . 1
H H13 0.7275 0.3343 0.8997 0.076 Uiso calc R 1
C C14 0.7174(3) 0.0976(3) 0.5376(3) 0.0604(8) Uani d . 1
H H14 0.6689 0.1084 0.4622 0.073 Uiso calc R 1
C C15 0.7878(3) -0.0247(3) 0.5623(3) 0.0611(8) Uani d . 1
H H15 0.8373 -0.0381 0.6371 0.073 Uiso calc R 1
C C16 0.7031(4) -0.2750(3) 0.3192(3) 0.0608(8) Uani d . 1
H H16 0.6279 -0.2837 0.2649 0.073 Uiso calc R 1
C C17 0.6865(3) -0.1606(3) 0.3941(3) 0.0600(8) Uani d . 1
H H17 0.6028 -0.0936 0.3882 0.072 Uiso calc R 1
C C18 0.7943(3) -0.1442(3) 0.4789(3) 0.0545(7) Uani d . 1
C C19 0.9135(3) -0.2486(3) 0.4816(3) 0.0643(8) Uani d . 1
H H19 0.9882 -0.2458 0.5378 0.077 Uiso calc R 1
C C20 0.9211(4) -0.3565(3) 0.4006(3) 0.0676(9) Uani d . 1
H H20 1.0050 -0.4238 0.4027 0.081 Uiso calc R 1
C C21 0.8183(4) 0.6392(3) 0.8480(3) 0.0650(8) Uani d . 1
H H21A 0.9010 0.5750 0.8106 0.078 Uiso calc R 1
H H21B 0.8313 0.7327 0.8102 0.078 Uiso calc R 1
C C22 0.8276(5) 0.6394(4) 0.9886(4) 0.0863(11) Uani d . 1
H H22A 0.7473 0.7045 1.0257 0.129 Uiso calc R 1
H H22B 0.9249 0.6671 1.0049 0.129 Uiso calc R 1
H H22C 0.8165 0.5467 1.0262 0.129 Uiso calc R 1

loop_
_atom_site_aniso_label
_atom_site_aniso_U_11
_atom_site_aniso_U_22
_atom_site_aniso_U_33
_atom_site_aniso_U_12
_atom_site_aniso_U_13
_atom_site_aniso_U_23
N1 0.0578(15) 0.0496(14) 0.0732(16) 0.0037(11) -0.0218(12) -0.0252(12)
N2 0.0703(17) 0.0542(16) 0.0700(17) -0.0036(13) 0.0055(14) -0.0210(13)
O1 0.0712(16) 0.0721(16) 0.112(2) 0.0133(13) -0.0176(14) -0.0154(14)
C1 0.078(2) 0.0516(18) 0.071(2) 0.0061(16) -0.0103(17) -0.0125(15)
C2 0.0678(19) 0.0442(16) 0.0501(15) 0.0073(13) -0.0110(13) -0.0101(12)
C3 0.083(2) 0.0386(16) 0.072(2) 0.0053(15) -0.0229(17) -0.0201(14)
C4 0.0686(19) 0.0464(17) 0.0721(19) -0.0005(14) -0.0229(16) -0.0194(14)
C5 0.0638(18) 0.0415(15) 0.0471(15) 0.0014(13) -0.0145(13) -0.0127(11)
C6 0.0606(17) 0.0398(15) 0.0516(15) -0.0025(12) -0.0052(13) -0.0142(12)
C7 0.0568(17) 0.0490(16) 0.0468(15) -0.0011(13) -0.0048(12) -0.0100(12)
C8 0.0500(15) 0.0428(15) 0.0591(17) 0.0025(12) -0.0129(13) -0.0148(12)
C9 0.0467(15) 0.0452(15) 0.0567(16) 0.0033(12) -0.0089(12) -0.0077(12)
C10 0.0503(16) 0.0568(18) 0.0496(15) 0.0012(13) -0.0050(12) -0.0145(13)
C11 0.0479(15) 0.0506(17) 0.0574(17) -0.0021(12) -0.0007(12) -0.0187(13)
C12 0.073(2) 0.0423(16) 0.073(2) 0.0076(14) -0.0090(16) -0.0042(14)
C13 0.082(2) 0.0547(18) 0.0540(17) 0.0067(16) -0.0181(15) -0.0105(14)
C14 0.0536(17) 0.0574(19) 0.0694(19) -0.0020(14) 0.0002(14) -0.0120(15)
C15 0.0547(17) 0.061(2) 0.0684(19) -0.0023(15) -0.0059(15) -0.0121(15)
C16 0.0619(19) 0.0567(18) 0.0651(18) -0.0082(15) -0.0029(15) -0.0167(15)
C17 0.0506(17) 0.0494(17) 0.077(2) 0.0035(13) 0.0046(15) -0.0106(15)
C18 0.0506(16) 0.0512(17) 0.0626(17) -0.0125(13) 0.0054(13) -0.0165(13)
C19 0.0490(17) 0.071(2) 0.073(2) -0.0028(15) -0.0025(14) -0.0155(16)
C20 0.0600(19) 0.060(2) 0.078(2) 0.0078(15) 0.0071(16) -0.0132(17)
C21 0.0648(19) 0.0600(19) 0.071(2) -0.0030(15) -0.0064(15) -0.0157(15)
C22 0.098(3) 0.084(3) 0.081(2) -0.003(2) -0.033(2) -0.012(2)

loop_
_atom_type_symbol
_atom_type_description
_atom_type_scat_dispersion_real
_atom_type_scat_dispersion_imag
_atom_type_scat_source
C C 0.0033 0.0016 'International Tables Vol C Tables 4.2.6.8 and 6.1.1.4'
H H 0.0000 0.0000 'International Tables Vol C Tables 4.2.6.8 and 6.1.1.4'
N N 0.0061 0.0033 'International Tables Vol C Tables 4.2.6.8 and 6.1.1.4'
O O 0.0106 0.0060 'International Tables Vol C Tables 4.2.6.8 and 6.1.1.4'

loop_
_geom_angle_atom_site_label_1
_geom_angle_atom_site_label_2
_geom_angle_atom_site_label_3
_geom_angle
C5 N1 C8 120.6(2)
C5 N1 C21 122.0(2)
C8 N1 C21 116.3(2)
C20 N2 C16 115.0(3)
O1 C1 C2 125.7(3)
O1 C1 H1 117.2
C2 C1 H1 117.2
C7 C2 C3 117.8(3)
C7 C2 C1 121.4(3)
C3 C2 C1 120.8(3)
C4 C3 C2 122.3(3)
C4 C3 H3 118.9
C2 C3 H3 118.9
C3 C4 C5 120.0(3)
C3 C4 H4 120.0
C5 C4 H4 120.0
N1 C5 C4 121.4(3)
N1 C5 C6 121.1(2)
C4 C5 C6 117.5(3)
C7 C6 C5 121.6(3)
C7 C6 H6 119.2
C5 C6 H6 119.2
C6 C7 C2 120.8(3)
C6 C7 H7 119.6
C2 C7 H7 119.6
C13 C8 C9 118.8(3)
C13 C8 N1 121.8(3)
C9 C8 N1 119.3(3)
C10 C9 C8 120.7(3)
C10 C9 H9 119.6
C8 C9 H9 119.6
C9 C10 C11 121.4(3)
C9 C10 H10 119.3
C11 C10 H10 119.3
C10 C11 C12 117.6(3)
C10 C11 C14 117.8(3)
C12 C11 C14 124.6(3)
C11 C12 C13 121.5(3)
C11 C12 H12 119.3
C13 C12 H12 119.3
C8 C13 C12 120.0(3)
C8 C13 H13 120.0
C12 C13 H13 120.0
C15 C14 C11 127.0(3)
C15 C14 H14 116.5
C11 C14 H14 116.5
C14 C15 C18 123.7(3)
C14 C15 H15 118.1
C18 C15 H15 118.1
N2 C16 C17 123.9(3)
N2 C16 H16 118.1
C17 C16 H16 118.1
C16 C17 C18 120.3(3)
C16 C17 H17 119.8
C18 C17 H17 119.8
C19 C18 C17 115.8(3)
C19 C18 C15 119.7(3)
C17 C18 C15 124.5(3)
C20 C19 C18 119.2(3)
C20 C19 H19 120.4
C18 C19 H19 120.4
N2 C20 C19 125.8(3)
N2 C20 H20 117.1
C19 C20 H20 117.1
C22 C21 N1 112.0(3)
C22 C21 H21A 109.2
N1 C21 H21A 109.2
C22 C21 H21B 109.2
N1 C21 H21B 109.2
H21A C21 H21B 107.9
C21 C22 H22A 109.5
C21 C22 H22B 109.5
H22A C22 H22B 109.5
C21 C22 H22C 109.5
H22A C22 H22C 109.5
H22B C22 H22C 109.5

loop_
_geom_bond_atom_site_label_1
_geom_bond_atom_site_label_2
_geom_bond_distance
N1 C5 1.378(3)
N1 C8 1.426(3)
N1 C21 1.500(4)
N2 C20 1.321(4)
N2 C16 1.323(4)
O1 C1 1.208(4)
C1 C2 1.461(4)
C1 H1 0.9300
C2 C7 1.388(4)
C2 C3 1.391(4)
C3 C4 1.374(4)
C3 H3 0.9300
C4 C5 1.402(4)
C4 H4 0.9300
C5 C6 1.408(4)
C6 C7 1.370(4)
C6 H6 0.9300
C7 H7 0.9300
C8 C13 1.373(4)
C8 C9 1.375(4)
C9 C10 1.373(4)
C9 H9 0.9300
C10 C11 1.375(4)
C10 H10 0.9300
C11 C12 1.377(4)
C11 C14 1.483(4)
C12 C13 1.385(4)
C12 H12 0.9300
C13 H13 0.9300
C14 C15 1.291(4)
C14 H14 0.9300
C15 C18 1.473(4)
C15 H15 0.9300
C16 C17 1.372(4)
C16 H16 0.9300
C17 C18 1.391(4)
C17 H17 0.9300
C18 C19 1.374(4)
C19 C20 1.367(4)
C19 H19 0.9300
C20 H20 0.9300
C21 C22 1.482(5)
C21 H21A 0.9700
C21 H21B 0.9700
C22 H22A 0.9600
C22 H22B 0.9600
C22 H22C 0.9600

loop_
_geom_hbond_atom_site_label_D
_geom_hbond_atom_site_label_H
_geom_hbond_atom_site_label_A
_geom_hbond_site_symmetry_A
_geom_hbond_distance_DH
_geom_hbond_distance_HA
_geom_hbond_distance_DA
_geom_hbond_angle_DHA
_geom_hbond_publ_flag
C21 H21B O1 1_655 0.97 2.60 3.384(4) 138 yes
C15 H15 O1 1_645 0.93 2.63 3.553(4) 175 yes

loop_
_geom_torsion_atom_site_label_1
_geom_torsion_atom_site_label_2
_geom_torsion_atom_site_label_3
_geom_torsion_atom_site_label_4
_geom_torsion
O1 C1 C2 C7 -0.4(5)
O1 C1 C2 C3 178.8(3)
C7 C2 C3 C4 -0.2(5)
C1 C2 C3 C4 -179.4(3)
C2 C3 C4 C5 -0.4(5)
C8 N1 C5 C4 -165.1(3)
C21 N1 C5 C4 2.2(4)
C8 N1 C5 C6 15.9(4)
C21 N1 C5 C6 -176.8(3)
C3 C4 C5 N1 -178.9(3)
C3 C4 C5 C6 0.1(4)
N1 C5 C6 C7 179.7(3)
C4 C5 C6 C7 0.7(4)
C5 C6 C7 C2 -1.3(4)
C3 C2 C7 C6 1.0(4)
C1 C2 C7 C6 -179.8(3)
C5 N1 C8 C13 -122.4(3)
C21 N1 C8 C13 69.6(4)
C5 N1 C8 C9 61.7(4)
C21 N1 C8 C9 -106.4(3)
C13 C8 C9 C10 0.6(4)
N1 C8 C9 C10 176.6(2)
C8 C9 C10 C11 -1.1(4)
C9 C10 C11 C12 0.8(4)
C9 C10 C11 C14 179.9(3)
C10 C11 C12 C13 0.1(5)
C14 C11 C12 C13 -178.9(3)
C9 C8 C13 C12 0.3(5)
N1 C8 C13 C12 -175.7(3)
C11 C12 C13 C8 -0.7(5)
C10 C11 C14 C15 160.8(3)
C12 C11 C14 C15 -20.1(5)
C11 C14 C15 C18 180.0(3)
C20 N2 C16 C17 1.2(5)
N2 C16 C17 C18 -1.3(5)
C16 C17 C18 C19 -0.3(4)
C16 C17 C18 C15 179.3(3)
C14 C15 C18 C19 154.8(3)
C14 C15 C18 C17 -24.9(5)
C17 C18 C19 C20 1.9(4)
C15 C18 C19 C20 -177.8(3)
C16 N2 C20 C19 0.5(5)
C18 C19 C20 N2 -2.1(5)
C5 N1 C21 C22 76.9(4)
C8 N1 C21 C22 -115.3(3)

loop_
_cod_related_entry_id
_cod_related_entry_database
_cod_related_entry_code
1 ChemSpider 24740872
